data_4023359
loop_
_publ_author_name
'Ch. Venkat Reddy'
'Jesudoss V. Kingston'
'John G. Verkade'

_publ_section_title
;
 (t-Bu)~2~PN=P(i-BuNCH~2~CH~2~)~3~N: New Efficient Ligand for
 Palladium-Catalyzed C-N Couplings of Aryl and Heteroaryl Bromides and
 Chlorides and for Vinyl Bromides at Room Temperature
;
_journal_name_full 'Journal of Organic Chemistry'
_journal_page_first 3047
_journal_page_last 3062
_journal_paper_doi 10.1021/jo702367k
_journal_volume 73
_journal_year 2008
_chemical_formula_sum 'C35 H66 Cl N5 P2 Pd'
_chemical_formula_weight 760.72
_chemical_name_systematic
; 
 ? 
;
_space_group_IT_number 14
_symmetry_cell_setting monoclinic
_symmetry_space_group_name_Hall '-P 2ybc'
_symmetry_space_group_name_H-M 'P 1 21/c 1'
_atom_sites_solution_hydrogens geom
_atom_sites_solution_primary direct
_atom_sites_solution_secondary difmap
_audit_creation_method SHELXL-97
_cell_angle_alpha 90.00
_cell_angle_beta 94.435(7)
_cell_angle_gamma 90.00
_cell_formula_units_Z 4
_cell_length_a 11.358(4)
_cell_length_b 15.848(6)
_cell_length_c 21.507(8)
_cell_measurement_reflns_used 970
_cell_measurement_temperature 203(2)
_cell_measurement_theta_max 26.42
_cell_measurement_theta_min 2.57
_cell_volume 3860(3)
_computing_cell_refinement 'Bruker SMART'
_computing_data_collection 'Bruker SMART'
_computing_data_reduction 'Bruker SAINT'
_computing_molecular_graphics 'Bruker SHELXTL'
_computing_publication_material 'Bruker SHELXTL'
_computing_structure_refinement 'SHELXL-97 (Sheldrick, 1997)'
_computing_structure_solution 'SHELXS-97 (Sheldrick, 1990)'
_diffrn_ambient_temperature 203(2)
_diffrn_measured_fraction_theta_full 0.999
_diffrn_measured_fraction_theta_max 0.999
_diffrn_measurement_device_type 'CCD area detector'
_diffrn_measurement_method 'phi and omega scans'
_diffrn_radiation_monochromator graphite
_diffrn_radiation_source 'fine-focus sealed tube'
_diffrn_radiation_type MoK\a
_diffrn_radiation_wavelength 0.71073
_diffrn_reflns_av_R_equivalents 0.0675
_diffrn_reflns_av_sigmaI/netI 0.0618
_diffrn_reflns_limit_h_max 13
_diffrn_reflns_limit_h_min -14
_diffrn_reflns_limit_k_max 19
_diffrn_reflns_limit_k_min -19
_diffrn_reflns_limit_l_max 26
_diffrn_reflns_limit_l_min -26
_diffrn_reflns_number 32398
_diffrn_reflns_theta_full 26.38
_diffrn_reflns_theta_max 26.38
_diffrn_reflns_theta_min 1.60
_exptl_absorpt_coefficient_mu 0.663
_exptl_absorpt_correction_T_max 1
_exptl_absorpt_correction_T_min 0.78
_exptl_absorpt_correction_type multi-scan
_exptl_absorpt_process_details 'Bruker SADABS'
_exptl_crystal_colour yellow
_exptl_crystal_density_diffrn 1.309
_exptl_crystal_density_method 'not measured'
_exptl_crystal_description plates
_exptl_crystal_F_000 1616
_exptl_crystal_size_max 0.20
_exptl_crystal_size_mid 0.20
_exptl_crystal_size_min 0.15
_refine_diff_density_max 0.575
_refine_diff_density_min -0.643
_refine_diff_density_rms 0.096
_refine_ls_extinction_method none
_refine_ls_goodness_of_fit_ref 1.063
_refine_ls_hydrogen_treatment constr
_refine_ls_matrix_type full
_refine_ls_number_parameters 421
_refine_ls_number_reflns 7899
_refine_ls_number_restraints 0
_refine_ls_restrained_S_all 1.063
_refine_ls_R_factor_all 0.0852
_refine_ls_R_factor_gt 0.0429
_refine_ls_shift/su_max 0.001
_refine_ls_shift/su_mean 0.000
_refine_ls_structure_factor_coef Fsqd
_refine_ls_weighting_details 'calc w=1/[\s^2^(Fo^2^)+(0.0382P)^2^+5.6035P] where P=(Fo^2^+2Fc^2^)/3'
_refine_ls_weighting_scheme calc
_refine_ls_wR_factor_gt 0.0921
_refine_ls_wR_factor_ref 0.1111
_reflns_number_gt 5402
_reflns_number_total 7899
_reflns_threshold_expression >2sigma(I)
_cod_data_source_file jo702367k-File005.cif
_cod_data_source_block ver119
_cod_depositor_comments
;
The following automatic conversions were performed:
'_symmetry_cell_setting' value 'Monoclinic' changed to 'monoclinic'
according to '/home/saulius/struct/CIF-dictionaries/cif_core.dic'
dictionary named 'cif_core.dic' version 2.4.1 from 2010-06-29.

Automatic conversion script
Id: cif_fix_enum 1527 2010-12-29 10:47:43Z saulius 
;
_cod_original_sg_symbol_H-M 'P 21/c'
_cod_database_code 4023359

loop_
_symmetry_equiv_pos_as_xyz
'x, y, z'
'-x, y+1/2, -z+1/2'
'-x, -y, -z'
'x, -y-1/2, z-1/2'

loop_
_atom_site_label
_atom_site_type_symbol
_atom_site_fract_x
_atom_site_fract_y
_atom_site_fract_z
_atom_site_U_iso_or_equiv
_atom_site_adp_type
_atom_site_occupancy
_atom_site_symmetry_multiplicity
_atom_site_calc_flag
_atom_site_refinement_flags
_atom_site_disorder_assembly
_atom_site_disorder_group
Pd1 Pd 0.40665(3) 0.142884(19) 0.755933(14) 0.02559(10) Uani 1 1 d . . .
C1 C 0.8477(4) 0.3036(3) 0.7343(2) 0.0412(11) Uani 1 1 d . . .
H1A H 0.8062 0.3522 0.7503 0.049 Uiso 1 1 calc R . .
H1B H 0.8290 0.3015 0.6891 0.049 Uiso 1 1 calc R . .
C2 C 0.9804(4) 0.3178(4) 0.7470(2) 0.0602(15) Uani 1 1 d . . .
H2A H 1.0225 0.2707 0.7292 0.072 Uiso 1 1 calc R . .
H2B H 1.0023 0.3695 0.7257 0.072 Uiso 1 1 calc R . .
C3 C 0.8237(4) 0.1488(3) 0.7267(2) 0.0405(11) Uani 1 1 d . . .
H3A H 0.8312 0.1019 0.7565 0.049 Uiso 1 1 calc R . .
H3B H 0.9001 0.1548 0.7088 0.049 Uiso 1 1 calc R . .
C4 C 0.7315(4) 0.1239(3) 0.6739(2) 0.0395(11) Uani 1 1 d . . .
H4 H 0.6546 0.1158 0.6918 0.047 Uiso 1 1 calc R . .
C5 C 0.7708(5) 0.0398(3) 0.6486(2) 0.0548(14) Uani 1 1 d . . .
H5A H 0.8498 0.0454 0.6349 0.082 Uiso 1 1 calc R . .
H5B H 0.7168 0.0230 0.6136 0.082 Uiso 1 1 calc R . .
H5C H 0.7708 -0.0026 0.6811 0.082 Uiso 1 1 calc R . .
C6 C 0.7156(5) 0.1885(4) 0.6217(2) 0.0539(14) Uani 1 1 d . . .
H6A H 0.7906 0.1979 0.6041 0.081 Uiso 1 1 calc R . .
H6B H 0.6875 0.2412 0.6382 0.081 Uiso 1 1 calc R . .
H6C H 0.6584 0.1677 0.5895 0.081 Uiso 1 1 calc R . .
C7 C 1.0093(4) 0.1726(3) 0.8463(2) 0.0513(13) Uani 1 1 d . . .
H7A H 0.9964 0.1507 0.8037 0.062 Uiso 1 1 calc R . .
H7B H 1.0600 0.1321 0.8701 0.062 Uiso 1 1 calc R . .
C8 C 1.0768(4) 0.2553(4) 0.8434(3) 0.0604(16) Uani 1 1 d . . .
H8A H 1.1002 0.2728 0.8863 0.073 Uiso 1 1 calc R . .
H8B H 1.1495 0.2442 0.8231 0.073 Uiso 1 1 calc R . .
C9 C 0.8815(4) 0.1255(3) 0.9309(2) 0.0457(12) Uani 1 1 d . . .
H9A H 0.9224 0.0717 0.9262 0.055 Uiso 1 1 calc R . .
H9B H 0.7975 0.1126 0.9329 0.055 Uiso 1 1 calc R . .
C10 C 0.9262(5) 0.1630(3) 0.9936(2) 0.0562(14) Uani 1 1 d . . .
H10 H 0.8952 0.2211 0.9962 0.067 Uiso 1 1 calc R . .
C11 C 0.8766(6) 0.1095(4) 1.0455(3) 0.0756(19) Uani 1 1 d . . .
H11A H 0.9071 0.0525 1.0438 0.113 Uiso 1 1 calc R . .
H11B H 0.7911 0.1083 1.0395 0.113 Uiso 1 1 calc R . .
H11C H 0.9004 0.1342 1.0858 0.113 Uiso 1 1 calc R . .
C12 C 1.0585(5) 0.1660(4) 1.0042(3) 0.0780(19) Uani 1 1 d . . .
H12A H 1.0899 0.1091 1.0038 0.117 Uiso 1 1 calc R . .
H12B H 1.0805 0.1921 1.0442 0.117 Uiso 1 1 calc R . .
H12C H 1.0905 0.1988 0.9713 0.117 Uiso 1 1 calc R . .
C13 C 0.8801(4) 0.3567(3) 0.8933(2) 0.0375(10) Uani 1 1 d . . .
H13A H 0.9219 0.3161 0.9214 0.045 Uiso 1 1 calc R . .
H13B H 0.8566 0.4042 0.9187 0.045 Uiso 1 1 calc R . .
C14 C 0.9660(4) 0.3892(3) 0.8480(2) 0.0483(13) Uani 1 1 d . . .
H14A H 0.9243 0.4291 0.8193 0.058 Uiso 1 1 calc R . .
H14B H 1.0293 0.4203 0.8716 0.058 Uiso 1 1 calc R . .
C15 C 0.6729(4) 0.3723(2) 0.84626(18) 0.0299(9) Uani 1 1 d . . .
H15A H 0.6027 0.3375 0.8361 0.036 Uiso 1 1 calc R . .
H15B H 0.6907 0.4019 0.8081 0.036 Uiso 1 1 calc R . .
C16 C 0.6431(4) 0.4379(3) 0.89466(18) 0.0323(10) Uani 1 1 d . . .
H16 H 0.7077 0.4799 0.8980 0.039 Uiso 1 1 calc R . .
C17 C 0.6303(4) 0.4026(3) 0.95904(18) 0.0414(11) Uani 1 1 d . . .
H17A H 0.5626 0.3651 0.9578 0.062 Uiso 1 1 calc R . .
H17B H 0.6189 0.4485 0.9878 0.062 Uiso 1 1 calc R . .
H17C H 0.7010 0.3715 0.9729 0.062 Uiso 1 1 calc R . .
C18 C 0.5311(4) 0.4831(3) 0.8703(2) 0.0419(11) Uani 1 1 d . . .
H18A H 0.4679 0.4423 0.8626 0.063 Uiso 1 1 calc R . .
H18B H 0.5447 0.5120 0.8318 0.063 Uiso 1 1 calc R . .
H18C H 0.5090 0.5238 0.9010 0.063 Uiso 1 1 calc R . .
C19 C 0.4597(4) 0.1556(3) 0.91193(17) 0.0300(9) Uani 1 1 d . . .
C20 C 0.4057(4) 0.2407(3) 0.8938(2) 0.0376(10) Uani 1 1 d . . .
H20A H 0.3673 0.2639 0.9287 0.056 Uiso 1 1 calc R . .
H20B H 0.3481 0.2336 0.8584 0.056 Uiso 1 1 calc R . .
H20C H 0.4673 0.2789 0.8825 0.056 Uiso 1 1 calc R . .
C21 C 0.5448(4) 0.1668(3) 0.96977(19) 0.0390(11) Uani 1 1 d . . .
H21A H 0.6082 0.2045 0.9602 0.058 Uiso 1 1 calc R . .
H21B H 0.5774 0.1125 0.9826 0.058 Uiso 1 1 calc R . .
H21C H 0.5028 0.1907 1.0032 0.058 Uiso 1 1 calc R . .
C22 C 0.3577(4) 0.0965(3) 0.9254(2) 0.0466(12) Uani 1 1 d . . .
H22A H 0.3115 0.1220 0.9566 0.070 Uiso 1 1 calc R . .
H22B H 0.3893 0.0430 0.9409 0.070 Uiso 1 1 calc R . .
H22C H 0.3077 0.0873 0.8874 0.070 Uiso 1 1 calc R . .
C23 C 0.5741(4) 0.0037(3) 0.85094(19) 0.0356(10) Uani 1 1 d . . .
C24 C 0.6244(5) -0.0227(3) 0.9155(2) 0.0557(14) Uani 1 1 d . . .
H24A H 0.6446 -0.0822 0.9151 0.084 Uiso 1 1 calc R . .
H24B H 0.5660 -0.0130 0.9453 0.084 Uiso 1 1 calc R . .
H24C H 0.6946 0.0102 0.9272 0.084 Uiso 1 1 calc R . .
C25 C 0.4663(5) -0.0510(3) 0.8328(2) 0.0515(13) Uani 1 1 d . . .
H25A H 0.4428 -0.0433 0.7888 0.077 Uiso 1 1 calc R . .
H25B H 0.4019 -0.0345 0.8573 0.077 Uiso 1 1 calc R . .
H25C H 0.4858 -0.1098 0.8408 0.077 Uiso 1 1 calc R . .
C26 C 0.6665(5) -0.0158(3) 0.8057(2) 0.0529(14) Uani 1 1 d . . .
H26A H 0.7395 0.0130 0.8189 0.079 Uiso 1 1 calc R . .
H26B H 0.6387 0.0034 0.7643 0.079 Uiso 1 1 calc R . .
H26C H 0.6802 -0.0761 0.8048 0.079 Uiso 1 1 calc R . .
C27 C 0.1339(4) 0.1431(3) 0.6188(2) 0.0405(11) Uani 1 1 d . . .
H27 H 0.0968 0.1515 0.6559 0.049 Uiso 1 1 calc R . .
C28 C 0.0736(4) 0.1031(3) 0.5691(2) 0.0498(13) Uani 1 1 d . . .
H28 H -0.0043 0.0848 0.5727 0.060 Uiso 1 1 calc R . .
C29 C 0.1257(4) 0.0896(3) 0.5147(2) 0.0468(13) Uani 1 1 d . . .
H29 H 0.0842 0.0616 0.4812 0.056 Uiso 1 1 calc R . .
C30 C 0.2383(4) 0.1170(3) 0.50948(19) 0.0409(11) Uani 1 1 d . . .
H30 H 0.2744 0.1078 0.4722 0.049 Uiso 1 1 calc R . .
C31 C 0.3000(4) 0.1583(3) 0.55841(19) 0.0352(10) Uani 1 1 d . . .
H31 H 0.3769 0.1778 0.5537 0.042 Uiso 1 1 calc R . .
C32 C 0.2493(4) 0.1712(3) 0.61452(18) 0.0303(9) Uani 1 1 d . . .
C33 C 0.3141(4) 0.2133(3) 0.66779(19) 0.0325(10) Uani 1 1 d . . .
H33 H 0.271(4) 0.238(3) 0.696(2) 0.039 Uiso 1 1 d . . .
C34 C 0.4338(4) 0.2228(3) 0.67517(19) 0.0307(10) Uani 1 1 d . . .
H34 H 0.477(4) 0.204(3) 0.648(2) 0.037 Uiso 1 1 d . . .
C35 C 0.4921(4) 0.2513(3) 0.73137(19) 0.0320(10) Uani 1 1 d . . .
H35A H 0.459(4) 0.291(3) 0.754(2) 0.038 Uiso 1 1 d . . .
H35B H 0.574(4) 0.251(3) 0.7310(19) 0.038 Uiso 1 1 d . . .
Cl1 Cl 0.23763(10) 0.05404(7) 0.76338(5) 0.0440(3) Uani 1 1 d . . .
N1 N 0.8022(3) 0.2266(2) 0.76199(15) 0.0320(8) Uani 1 1 d . . .
N2 N 0.8935(3) 0.1748(2) 0.87391(17) 0.0359(8) Uani 1 1 d . . .
N3 N 0.7728(3) 0.3160(2) 0.86513(14) 0.0273(7) Uani 1 1 d . . .
N4 N 1.0181(4) 0.3249(3) 0.8122(2) 0.0549(11) Uani 1 1 d . . .
N5 N 0.6624(3) 0.1693(2) 0.84735(14) 0.0273(7) Uani 1 1 d . . .
P1 P 0.77608(9) 0.21890(7) 0.83696(5) 0.0264(2) Uani 1 1 d . . .
P2 P 0.53788(9) 0.11927(6) 0.84199(4) 0.0236(2) Uani 1 1 d . . .

loop_
_atom_site_aniso_label
_atom_site_aniso_U_11
_atom_site_aniso_U_22
_atom_site_aniso_U_33
_atom_site_aniso_U_23
_atom_site_aniso_U_13
_atom_site_aniso_U_12
Pd1 0.02802(18) 0.02620(15) 0.02211(15) -0.00118(13) -0.00091(11) -0.00125(14)
C1 0.040(3) 0.055(3) 0.029(2) -0.009(2) 0.009(2) -0.013(2)
C2 0.041(3) 0.089(4) 0.052(3) -0.013(3) 0.020(3) -0.025(3)
C3 0.029(2) 0.051(3) 0.043(3) -0.016(2) 0.012(2) -0.001(2)
C4 0.035(3) 0.051(3) 0.034(2) -0.017(2) 0.012(2) -0.009(2)
C5 0.051(3) 0.062(3) 0.054(3) -0.030(3) 0.018(3) -0.006(3)
C6 0.051(3) 0.079(4) 0.032(3) -0.011(3) 0.006(2) -0.021(3)
C7 0.023(3) 0.069(3) 0.060(3) -0.018(3) -0.006(2) 0.009(2)
C8 0.025(3) 0.090(4) 0.066(4) -0.026(3) 0.003(3) -0.003(3)
C9 0.043(3) 0.041(3) 0.051(3) -0.001(2) -0.013(2) 0.012(2)
C10 0.071(4) 0.049(3) 0.046(3) -0.004(2) -0.012(3) 0.019(3)
C11 0.084(5) 0.092(5) 0.047(3) 0.003(3) -0.018(3) 0.021(4)
C12 0.076(5) 0.083(4) 0.070(4) -0.013(3) -0.033(3) -0.007(4)
C13 0.031(2) 0.043(2) 0.037(2) -0.009(2) -0.0088(19) -0.004(2)
C14 0.036(3) 0.062(3) 0.046(3) -0.014(2) -0.005(2) -0.019(2)
C15 0.032(2) 0.032(2) 0.025(2) -0.0019(16) -0.0029(17) 0.0019(18)
C16 0.040(3) 0.028(2) 0.028(2) -0.0060(17) 0.0007(18) 0.0039(19)
C17 0.053(3) 0.046(3) 0.025(2) -0.0078(19) 0.004(2) 0.003(2)
C18 0.046(3) 0.033(2) 0.047(3) -0.007(2) 0.004(2) 0.010(2)
C19 0.033(2) 0.038(2) 0.0201(19) -0.0014(16) 0.0059(17) -0.0030(18)
C20 0.032(3) 0.047(3) 0.034(2) -0.007(2) 0.0072(19) 0.007(2)
C21 0.047(3) 0.046(3) 0.024(2) -0.0051(18) 0.002(2) 0.000(2)
C22 0.046(3) 0.064(3) 0.031(2) -0.002(2) 0.013(2) -0.011(3)
C23 0.049(3) 0.025(2) 0.032(2) 0.0028(17) 0.000(2) 0.0042(19)
C24 0.084(4) 0.037(3) 0.044(3) 0.010(2) -0.011(3) 0.008(3)
C25 0.066(4) 0.030(2) 0.058(3) -0.001(2) -0.002(3) 0.000(2)
C26 0.070(4) 0.034(3) 0.056(3) -0.001(2) 0.011(3) 0.017(2)
C27 0.030(3) 0.057(3) 0.034(2) 0.000(2) -0.0001(19) 0.000(2)
C28 0.039(3) 0.063(3) 0.046(3) 0.005(2) -0.011(2) -0.012(2)
C29 0.060(3) 0.045(3) 0.033(3) 0.007(2) -0.015(2) -0.016(2)
C30 0.057(3) 0.043(3) 0.021(2) 0.0064(18) -0.001(2) -0.006(2)
C31 0.039(3) 0.038(3) 0.028(2) 0.0079(18) -0.0015(19) -0.008(2)
C32 0.034(3) 0.030(2) 0.026(2) 0.0022(16) -0.0041(18) 0.0007(18)
C33 0.040(3) 0.029(2) 0.027(2) 0.0024(17) -0.0029(19) 0.0037(19)
C34 0.037(3) 0.029(2) 0.026(2) 0.0055(17) -0.0036(18) -0.0048(19)
C35 0.035(3) 0.031(2) 0.028(2) 0.0050(17) -0.006(2) -0.005(2)
Cl1 0.0420(7) 0.0495(7) 0.0404(6) -0.0014(5) 0.0025(5) -0.0148(5)
N1 0.026(2) 0.044(2) 0.0268(18) -0.0081(15) 0.0076(15) -0.0048(16)
N2 0.0209(19) 0.043(2) 0.043(2) -0.0089(17) -0.0054(16) 0.0078(16)
N3 0.0237(19) 0.0315(18) 0.0254(17) -0.0069(14) -0.0057(14) -0.0003(15)
N4 0.039(3) 0.073(3) 0.053(3) -0.016(2) 0.005(2) -0.011(2)
N5 0.029(2) 0.0299(17) 0.0229(17) -0.0010(13) -0.0012(14) 0.0048(14)
P1 0.0222(6) 0.0331(6) 0.0235(5) -0.0056(4) -0.0013(4) 0.0018(4)
P2 0.0271(6) 0.0236(5) 0.0199(5) 0.0009(4) 0.0013(4) 0.0010(4)

loop_
_atom_type_symbol
_atom_type_description
_atom_type_scat_dispersion_real
_atom_type_scat_dispersion_imag
_atom_type_scat_source
C C 0.0033 0.0016 'International Tables Vol C Tables 4.2.6.8 and 6.1.1.4'
H H 0.0000 0.0000 'International Tables Vol C Tables 4.2.6.8 and 6.1.1.4'
N N 0.0061 0.0033 'International Tables Vol C Tables 4.2.6.8 and 6.1.1.4'
P P 0.1023 0.0942 'International Tables Vol C Tables 4.2.6.8 and 6.1.1.4'
Cl Cl 0.1484 0.1585 'International Tables Vol C Tables 4.2.6.8 and 6.1.1.4'
Pd Pd -0.9988 1.0072 'International Tables Vol C Tables 4.2.6.8 and 6.1.1.4'

loop_
_geom_angle_atom_site_label_1
_geom_angle_atom_site_label_2
_geom_angle_atom_site_label_3
_geom_angle
_geom_angle_site_symmetry_1
_geom_angle_site_symmetry_3
_geom_angle_publ_flag
C35 Pd1 C34 38.50(15) . . ?
C35 Pd1 P2 93.03(12) . . ?
C34 Pd1 P2 127.31(12) . . ?
C35 Pd1 C33 65.89(16) . . ?
C34 Pd1 C33 34.47(15) . . ?
P2 Pd1 C33 158.77(11) . . ?
C35 Pd1 Cl1 154.44(14) . . ?
C34 Pd1 Cl1 123.72(12) . . ?
P2 Pd1 Cl1 108.73(4) . . ?
C33 Pd1 Cl1 91.28(11) . . ?
N1 C1 C2 115.1(4) . . ?
N1 C1 H1A 108.5 . . ?
C2 C1 H1A 108.5 . . ?
N1 C1 H1B 108.5 . . ?
C2 C1 H1B 108.5 . . ?
H1A C1 H1B 107.5 . . ?
N4 C2 C1 113.6(4) . . ?
N4 C2 H2A 108.8 . . ?
C1 C2 H2A 108.8 . . ?
N4 C2 H2B 108.8 . . ?
C1 C2 H2B 108.8 . . ?
H2A C2 H2B 107.7 . . ?
N1 C3 C4 117.6(4) . . ?
N1 C3 H3A 107.9 . . ?
C4 C3 H3A 107.9 . . ?
N1 C3 H3B 107.9 . . ?
C4 C3 H3B 107.9 . . ?
H3A C3 H3B 107.2 . . ?
C5 C4 C6 110.4(4) . . ?
C5 C4 C3 106.7(4) . . ?
C6 C4 C3 114.1(4) . . ?
C5 C4 H4 108.5 . . ?
C6 C4 H4 108.5 . . ?
C3 C4 H4 108.5 . . ?
C4 C5 H5A 109.5 . . ?
C4 C5 H5B 109.5 . . ?
H5A C5 H5B 109.5 . . ?
C4 C5 H5C 109.5 . . ?
H5A C5 H5C 109.5 . . ?
H5B C5 H5C 109.5 . . ?
C4 C6 H6A 109.5 . . ?
C4 C6 H6B 109.5 . . ?
H6A C6 H6B 109.5 . . ?
C4 C6 H6C 109.5 . . ?
H6A C6 H6C 109.5 . . ?
H6B C6 H6C 109.5 . . ?
N2 C7 C8 117.4(4) . . ?
N2 C7 H7A 107.9 . . ?
C8 C7 H7A 107.9 . . ?
N2 C7 H7B 107.9 . . ?
C8 C7 H7B 107.9 . . ?
H7A C7 H7B 107.2 . . ?
N4 C8 C7 117.7(4) . . ?
N4 C8 H8A 107.9 . . ?
C7 C8 H8A 107.9 . . ?
N4 C8 H8B 107.9 . . ?
C7 C8 H8B 107.9 . . ?
H8A C8 H8B 107.2 . . ?
N2 C9 C10 119.0(4) . . ?
N2 C9 H9A 107.6 . . ?
C10 C9 H9A 107.6 . . ?
N2 C9 H9B 107.6 . . ?
C10 C9 H9B 107.6 . . ?
H9A C9 H9B 107.0 . . ?
C12 C10 C9 114.0(5) . . ?
C12 C10 C11 109.0(5) . . ?
C9 C10 C11 108.1(5) . . ?
C12 C10 H10 108.5 . . ?
C9 C10 H10 108.5 . . ?
C11 C10 H10 108.5 . . ?
C10 C11 H11A 109.5 . . ?
C10 C11 H11B 109.5 . . ?
H11A C11 H11B 109.5 . . ?
C10 C11 H11C 109.5 . . ?
H11A C11 H11C 109.5 . . ?
H11B C11 H11C 109.5 . . ?
C10 C12 H12A 109.5 . . ?
C10 C12 H12B 109.5 . . ?
H12A C12 H12B 109.5 . . ?
C10 C12 H12C 109.5 . . ?
H12A C12 H12C 109.5 . . ?
H12B C12 H12C 109.5 . . ?
N3 C13 C14 116.0(3) . . ?
N3 C13 H13A 108.3 . . ?
C14 C13 H13A 108.3 . . ?
N3 C13 H13B 108.3 . . ?
C14 C13 H13B 108.3 . . ?
H13A C13 H13B 107.4 . . ?
N4 C14 C13 114.5(4) . . ?
N4 C14 H14A 108.6 . . ?
C13 C14 H14A 108.6 . . ?
N4 C14 H14B 108.6 . . ?
C13 C14 H14B 108.6 . . ?
H14A C14 H14B 107.6 . . ?
N3 C15 C16 115.5(3) . . ?
N3 C15 H15A 108.4 . . ?
C16 C15 H15A 108.4 . . ?
N3 C15 H15B 108.4 . . ?
C16 C15 H15B 108.4 . . ?
H15A C15 H15B 107.5 . . ?
C17 C16 C18 110.7(4) . . ?
C17 C16 C15 114.5(3) . . ?
C18 C16 C15 108.1(3) . . ?
C17 C16 H16 107.8 . . ?
C18 C16 H16 107.8 . . ?
C15 C16 H16 107.8 . . ?
C16 C17 H17A 109.5 . . ?
C16 C17 H17B 109.5 . . ?
H17A C17 H17B 109.5 . . ?
C16 C17 H17C 109.5 . . ?
H17A C17 H17C 109.5 . . ?
H17B C17 H17C 109.5 . . ?
C16 C18 H18A 109.5 . . ?
C16 C18 H18B 109.5 . . ?
H18A C18 H18B 109.5 . . ?
C16 C18 H18C 109.5 . . ?
H18A C18 H18C 109.5 . . ?
H18B C18 H18C 109.5 . . ?
C20 C19 C21 108.9(3) . . ?
C20 C19 C22 107.1(4) . . ?
C21 C19 C22 110.9(3) . . ?
C20 C19 P2 105.7(3) . . ?
C21 C19 P2 112.1(3) . . ?
C22 C19 P2 111.8(3) . . ?
C19 C20 H20A 109.5 . . ?
C19 C20 H20B 109.5 . . ?
H20A C20 H20B 109.5 . . ?
C19 C20 H20C 109.5 . . ?
H20A C20 H20C 109.5 . . ?
H20B C20 H20C 109.5 . . ?
C19 C21 H21A 109.5 . . ?
C19 C21 H21B 109.5 . . ?
H21A C21 H21B 109.5 . . ?
C19 C21 H21C 109.5 . . ?
H21A C21 H21C 109.5 . . ?
H21B C21 H21C 109.5 . . ?
C19 C22 H22A 109.5 . . ?
C19 C22 H22B 109.5 . . ?
H22A C22 H22B 109.5 . . ?
C19 C22 H22C 109.5 . . ?
H22A C22 H22C 109.5 . . ?
H22B C22 H22C 109.5 . . ?
C26 C23 C24 107.5(4) . . ?
C26 C23 C25 107.5(4) . . ?
C24 C23 C25 108.3(4) . . ?
C26 C23 P2 106.8(3) . . ?
C24 C23 P2 115.2(3) . . ?
C25 C23 P2 111.2(3) . . ?
C23 C24 H24A 109.5 . . ?
C23 C24 H24B 109.5 . . ?
H24A C24 H24B 109.5 . . ?
C23 C24 H24C 109.5 . . ?
H24A C24 H24C 109.5 . . ?
H24B C24 H24C 109.5 . . ?
C23 C25 H25A 109.5 . . ?
C23 C25 H25B 109.5 . . ?
H25A C25 H25B 109.5 . . ?
C23 C25 H25C 109.5 . . ?
H25A C25 H25C 109.5 . . ?
H25B C25 H25C 109.5 . . ?
C23 C26 H26A 109.5 . . ?
C23 C26 H26B 109.5 . . ?
H26A C26 H26B 109.5 . . ?
C23 C26 H26C 109.5 . . ?
H26A C26 H26C 109.5 . . ?
H26B C26 H26C 109.5 . . ?
C28 C27 C32 120.6(4) . . ?
C28 C27 H27 119.7 . . ?
C32 C27 H27 119.7 . . ?
C29 C28 C27 120.9(5) . . ?
C29 C28 H28 119.5 . . ?
C27 C28 H28 119.5 . . ?
C30 C29 C28 119.4(4) . . ?
C30 C29 H29 120.3 . . ?
C28 C29 H29 120.3 . . ?
C29 C30 C31 120.8(4) . . ?
C29 C30 H30 119.6 . . ?
C31 C30 H30 119.6 . . ?
C30 C31 C32 120.7(4) . . ?
C30 C31 H31 119.7 . . ?
C32 C31 H31 119.7 . . ?
C31 C32 C27 117.7(4) . . ?
C31 C32 C33 121.7(4) . . ?
C27 C32 C33 120.6(4) . . ?
C34 C33 C32 125.0(4) . . ?
C34 C33 Pd1 65.4(2) . . ?
C32 C33 Pd1 124.9(3) . . ?
C34 C33 H33 117(3) . . ?
C32 C33 H33 117(3) . . ?
Pd1 C33 H33 84(3) . . ?
C33 C34 C35 122.3(4) . . ?
C33 C34 Pd1 80.2(3) . . ?
C35 C34 Pd1 65.8(2) . . ?
C33 C34 H34 120(3) . . ?
C35 C34 H34 117(3) . . ?
Pd1 C34 H34 118(3) . . ?
C34 C35 Pd1 75.7(2) . . ?
C34 C35 H35A 120(3) . . ?
Pd1 C35 H35A 103(3) . . ?
C34 C35 H35B 113(3) . . ?
Pd1 C35 H35B 119(3) . . ?
H35A C35 H35B 118(4) . . ?
C1 N1 C3 114.1(3) . . ?
C1 N1 P1 123.2(3) . . ?
C3 N1 P1 119.0(3) . . ?
C9 N2 C7 117.6(4) . . ?
C9 N2 P1 120.2(3) . . ?
C7 N2 P1 121.6(3) . . ?
C13 N3 C15 116.4(3) . . ?
C13 N3 P1 121.2(3) . . ?
C15 N3 P1 120.0(2) . . ?
C8 N4 C14 119.5(4) . . ?
C8 N4 C2 119.4(5) . . ?
C14 N4 C2 118.4(5) . . ?
P1 N5 P2 167.5(2) . . ?
N5 P1 N2 111.57(19) . . ?
N5 P1 N3 112.20(17) . . ?
N2 P1 N3 104.93(17) . . ?
N5 P1 N1 113.01(17) . . ?
N2 P1 N1 107.39(18) . . ?
N3 P1 N1 107.27(17) . . ?
N5 P2 C23 106.63(19) . . ?
N5 P2 C19 104.80(17) . . ?
C23 P2 C19 109.07(19) . . ?
N5 P2 Pd1 118.88(12) . . ?
C23 P2 Pd1 111.16(14) . . ?
C19 P2 Pd1 105.85(13) . . ?

loop_
_geom_bond_atom_site_label_1
_geom_bond_atom_site_label_2
_geom_bond_distance
_geom_bond_site_symmetry_2
_geom_bond_publ_flag
Pd1 C35 2.062(4) . ?
Pd1 C34 2.190(4) . ?
Pd1 P2 2.3154(12) . ?
Pd1 C33 2.374(4) . ?
Pd1 Cl1 2.3959(13) . ?
C1 N1 1.469(5) . ?
C1 C2 1.526(7) . ?
C1 H1A 0.9800 . ?
C1 H1B 0.9800 . ?
C2 N4 1.438(6) . ?
C2 H2A 0.9800 . ?
C2 H2B 0.9800 . ?
C3 N1 1.477(5) . ?
C3 C4 1.537(6) . ?
C3 H3A 0.9800 . ?
C3 H3B 0.9800 . ?
C4 C5 1.520(6) . ?
C4 C6 1.520(7) . ?
C4 H4 0.9900 . ?
C5 H5A 0.9700 . ?
C5 H5B 0.9700 . ?
C5 H5C 0.9700 . ?
C6 H6A 0.9700 . ?
C6 H6B 0.9700 . ?
C6 H6C 0.9700 . ?
C7 N2 1.486(6) . ?
C7 C8 1.521(7) . ?
C7 H7A 0.9800 . ?
C7 H7B 0.9800 . ?
C8 N4 1.430(7) . ?
C8 H8A 0.9800 . ?
C8 H8B 0.9800 . ?
C9 N2 1.468(6) . ?
C9 C10 1.524(7) . ?
C9 H9A 0.9800 . ?
C9 H9B 0.9800 . ?
C10 C12 1.503(7) . ?
C10 C11 1.542(8) . ?
C10 H10 0.9900 . ?
C11 H11A 0.9700 . ?
C11 H11B 0.9700 . ?
C11 H11C 0.9700 . ?
C12 H12A 0.9700 . ?
C12 H12B 0.9700 . ?
C12 H12C 0.9700 . ?
C13 N3 1.468(5) . ?
C13 C14 1.520(6) . ?
C13 H13A 0.9800 . ?
C13 H13B 0.9800 . ?
C14 N4 1.434(6) . ?
C14 H14A 0.9800 . ?
C14 H14B 0.9800 . ?
C15 N3 1.475(5) . ?
C15 C16 1.527(5) . ?
C15 H15A 0.9800 . ?
C15 H15B 0.9800 . ?
C16 C17 1.511(6) . ?
C16 C18 1.517(6) . ?
C16 H16 0.9900 . ?
C17 H17A 0.9700 . ?
C17 H17B 0.9700 . ?
C17 H17C 0.9700 . ?
C18 H18A 0.9700 . ?
C18 H18B 0.9700 . ?
C18 H18C 0.9700 . ?
C19 C20 1.520(6) . ?
C19 C21 1.526(6) . ?
C19 C22 1.535(6) . ?
C19 P2 1.895(4) . ?
C20 H20A 0.9700 . ?
C20 H20B 0.9700 . ?
C20 H20C 0.9700 . ?
C21 H21A 0.9700 . ?
C21 H21B 0.9700 . ?
C21 H21C 0.9700 . ?
C22 H22A 0.9700 . ?
C22 H22B 0.9700 . ?
C22 H22C 0.9700 . ?
C23 C26 1.517(6) . ?
C23 C24 1.518(6) . ?
C23 C25 1.526(6) . ?
C23 P2 1.883(4) . ?
C24 H24A 0.9700 . ?
C24 H24B 0.9700 . ?
C24 H24C 0.9700 . ?
C25 H25A 0.9700 . ?
C25 H25B 0.9700 . ?
C25 H25C 0.9700 . ?
C26 H26A 0.9700 . ?
C26 H26B 0.9700 . ?
C26 H26C 0.9700 . ?
C27 C28 1.378(6) . ?
C27 C32 1.395(6) . ?
C27 H27 0.9400 . ?
C28 C29 1.368(7) . ?
C28 H28 0.9400 . ?
C29 C30 1.364(6) . ?
C29 H29 0.9400 . ?
C30 C31 1.383(6) . ?
C30 H30 0.9400 . ?
C31 C32 1.392(6) . ?
C31 H31 0.9400 . ?
C32 C33 1.473(6) . ?
C33 C34 1.364(6) . ?
C33 H33 0.91(4) . ?
C34 C35 1.407(6) . ?
C34 H34 0.85(4) . ?
C35 H35A 0.90(4) . ?
C35 H35B 0.93(4) . ?
N1 P1 1.666(3) . ?
N2 P1 1.654(3) . ?
N3 P1 1.656(3) . ?
N5 P1 1.543(3) . ?
N5 P2 1.618(3) . ?
